data_7707133
loop_
_publ_author_name
'Capper, Miles S.'
'Enriquez Garcia, Alejandra'
'Lai, Barry'
'Wang, Baiwen O.'
'Gelfand, Benjamin S.'
'Shemanko, Carrie S.'
'Jalilehvand, Farideh'

_publ_section_title
;
 The effect of sodium thiosulfate on cytotoxicity of a diimine Re(I)
 tricarbonyl complex.
;
_journal_issue 17
_journal_name_full 'Dalton transactions (Cambridge, England : 2003)'
_journal_page_first 5968
_journal_page_last 5977
_journal_paper_doi 10.1039/d1dt00517k
_journal_volume 50
_journal_year 2021
_chemical_formula_moiety 'C56 H58 N8 Na4 O33 Re4 S8, 2(C2 H6 O)'
_chemical_formula_sum 'C60 H70 N8 Na4 O35 Re4 S8'
_chemical_formula_weight 2556.48
_space_group_crystal_system monoclinic
_space_group_IT_number 14
_space_group_name_Hall '-P 2yn'
_space_group_name_H-M_alt 'P 1 21/n 1'
_atom_sites_solution_hydrogens mixed
_atom_sites_solution_primary dual
_audit_creation_date 2019-03-27
_audit_creation_method
;
Olex2 1.2
(compiled 2018.05.29 svn.r3508 for OlexSys, GUI svn.r5506)
;
_audit_update_record
;
2021-01-08 deposited with the CCDC.	2021-04-09 downloaded from the CCDC.
;
_cell_angle_alpha 90
_cell_angle_beta 92.749(2)
_cell_angle_gamma 90
_cell_formula_units_Z 4
_cell_length_a 18.1076(4)
_cell_length_b 18.6534(4)
_cell_length_c 24.5013(6)
_cell_measurement_reflns_used 9803
_cell_measurement_temperature 173
_cell_measurement_theta_max 71.822
_cell_measurement_theta_min 3.404
_cell_volume 8266.2(3)
_computing_cell_refinement 'SAINT V8.38A (?, 2016)'
_computing_data_reduction 'SAINT V8.38A (?, 2016)'
_computing_molecular_graphics 'Olex2 (Dolomanov et al., 2009)'
_computing_publication_material 'Olex2 (Dolomanov et al., 2009)'
_computing_structure_refinement 'ShelXL (Sheldrick, 2015)'
_computing_structure_solution 'ShelXT (Sheldrick, 2015)'
_diffrn_ambient_temperature 173
_diffrn_measured_fraction_theta_full 0.985
_diffrn_measured_fraction_theta_max 0.984
_diffrn_measurement_device_type 'Bruker APEX-II CCD'
_diffrn_measurement_method '\f and \w scans'
_diffrn_radiation_type CuK\a
_diffrn_radiation_wavelength 1.54178
_diffrn_reflns_av_R_equivalents 0.0431
_diffrn_reflns_av_unetI/netI 0.0300
_diffrn_reflns_Laue_measured_fraction_full 0.985
_diffrn_reflns_Laue_measured_fraction_max 0.984
_diffrn_reflns_limit_h_max 18
_diffrn_reflns_limit_h_min -22
_diffrn_reflns_limit_k_max 22
_diffrn_reflns_limit_k_min -22
_diffrn_reflns_limit_l_max 29
_diffrn_reflns_limit_l_min -29
_diffrn_reflns_number 82272
_diffrn_reflns_point_group_measured_fraction_full 0.985
_diffrn_reflns_point_group_measured_fraction_max 0.984
_diffrn_reflns_theta_full 67.679
_diffrn_reflns_theta_max 70.069
_diffrn_reflns_theta_min 2.967
_diffrn_standards_number 0
_exptl_absorpt_coefficient_mu 14.061
_exptl_absorpt_correction_T_max 0.2414
_exptl_absorpt_correction_T_min 0.1119
_exptl_absorpt_correction_type multi-scan
_exptl_absorpt_process_details
'SADABS-2016/2 (Bruker,2016/2) was used for absorption correction. wR2(int) was 0.1409 before and 0.0439 after correction. The Ratio of minimum to maximum transmission is 0.4635. The \l/2 correction factor is Not present.'
_exptl_crystal_colour orange
_exptl_crystal_colour_primary orange
_exptl_crystal_density_diffrn 2.054
_exptl_crystal_description block
_exptl_crystal_F_000 4952
_exptl_crystal_size_max 0.16
_exptl_crystal_size_mid 0.129
_exptl_crystal_size_min 0.074
_refine_diff_density_max 2.349
_refine_diff_density_min -1.945
_refine_diff_density_rms 0.153
_refine_ls_extinction_method none
_refine_ls_goodness_of_fit_ref 1.156
_refine_ls_hydrogen_treatment constr
_refine_ls_matrix_type full
_refine_ls_number_parameters 1078
_refine_ls_number_reflns 15442
_refine_ls_number_restraints 59
_refine_ls_restrained_S_all 1.163
_refine_ls_R_factor_all 0.0509
_refine_ls_R_factor_gt 0.0441
_refine_ls_shift/su_max 0.002
_refine_ls_shift/su_mean 0.000
_refine_ls_structure_factor_coef Fsqd
_refine_ls_weighting_details 'w=1/[\s^2^(Fo^2^)+(0.0146P)^2^+87.1744P] where P=(Fo^2^+2Fc^2^)/3'
_refine_ls_weighting_scheme calc
_refine_ls_wR_factor_gt 0.1026
_refine_ls_wR_factor_ref 0.1056
_reflns_Friedel_coverage 0.000
_reflns_number_gt 13399
_reflns_number_total 15442
_reflns_threshold_expression 'I > 2\s(I)'
_cod_data_source_file d1dt00517k2.cif
_cod_data_source_block 4
_cod_depositor_comments 'Adding full bibliography for 7707133--7707134.cif.'
_cod_database_code 7707133
_shelx_shelxl_version_number 2018/3
_shelx_space_group_comment
;
The symmetry employed for this shelxl refinement is uniquely defined
by the following loop, which should always be used as a source of
symmetry information in preference to the above space-group names.
They are only intended as comments.
;
_shelx_estimated_absorpt_t_max 0.423
_shelx_estimated_absorpt_t_min 0.212
_olex2_refinement_description
;
1. Fixed Uiso
 At 1.2 times of:
  All C(H) groups, All C(H,H) groups
 At 1.5 times of:
  All C(H,H,H) groups, All O(H) groups, All O(H,H) groups
2. Restrained distances
 O8S-H8S
 0.85 with sigma of 0.01
 O5S-H5S
 0.85 with sigma of 0.01
 O6S-H6SB = O6S-H6SA
 0.84 with sigma of 0.02
 O9S-H9SB = O9S-H9SA
 0.84 with sigma of 0.02
 O1S-H1SC = O1S-H1SD
 0.84 with sigma of 0.02
 C4S-C3S = C2S_$1-C1S_$1 = C6S-C5S = C7S_$2-C8S_$2
 1.54 with sigma of 0.02
 O4S-H4SE = O4S-H4SD
 0.84 with sigma of 0.02
 O3S-H3SC = O3S-H3SD
 0.84 with sigma of 0.02
 H2SE-O2S
 0.84 with sigma of 0.02
 O2S-H2SD
 0.84 with sigma of 0.02
 O7S-H7SA = O7S-H7SB
 0.84 with sigma of 0.02
 H11S-H7SB
 2.3 with sigma of 0.1
 Na1-H3SD
 2.6 with sigma of 0.04
 C3S-H8S
 1.893409 with sigma of 0.02
 Na3-H8S
 2.929874 with sigma of 0.02
 C1S-H5S
 1.89622 with sigma of 0.02
 Na2-H5S
 2.883118 with sigma of 0.02
 H6SA-H6SB
 1.33 with sigma of 0.04
 H9SB-H9SA
 1.33 with sigma of 0.04
 H1SD-H1SC
 1.33 with sigma of 0.04
 H3SD-H3SC
 1.33 with sigma of 0.04
 H4SE-H4SD
 1.33 with sigma of 0.04
 H2SD-H2SE
 1.33 with sigma of 0.04
 H2SE-Na1
 2.5 with sigma of 0.04
 H7SB-H7SA
 1.33 with sigma of 0.04
 H7SA-Na3
 2.8 with sigma of 0.2
3. Uiso/Uaniso restraints and constraints
Uanis(Na4) \\sim Ueq, Uanis(O24) \\sim Ueq, Uanis(O7S) \\sim Ueq, Uanis(C7S)
\\sim Ueq: with sigma of 0.01 and sigma for terminal atoms of 0.02
4.a Riding coordinates:
 O1S(H1SC,H1SD), O2S(H2SD,H2SE), O3S(H3SC,H3SD), O4S(H4SD,H4SE), O5S(H5S),
 O6S(H6SA,H6SB), O7S(H7SA,H7SB), O8S(H8S), O9S(H9SA,H9SB)
4.b Secondary CH2 refined with riding coordinates:
 C1S(H1SA,H1SB), C3S(H3SA,H3SB), C5S(H5SA,H5SB), C7S(H7SC,H7SD)
4.c Aromatic/amide H refined with riding coordinates:
 C1(H1), C2(H2), C3(H3), C4(H4), C7(H7), C8(H8), C9(H9), C10(H10), C14(H14),
 C15(H15), C16(H16), C17(H17), C20(H20), C21(H21), C22(H22), C23(H23), C27(H27),
  C28(H28), C29(H29), C30(H30), C33(H33), C34(H34), C35(H35), C36(H36),
 C40(H40), C41(H41), C42(H42), C43(H43), C46(H46), C47(H47), C48(H48), C49(H49)
4.d Idealised Me refined as rotating group:
 C2S(H2SA,H2SB,H2SC), C4S(H4SA,H4SB,H4SC), C6S(H6SC,H6SD,H6SE), C8S(H8SA,H8SB,
 H8SC)
4.e Idealised tetrahedral OH refined as rotating group:
 O10S(H10S), O11S(H11S)
;
_olex2_submission_special_instructions 'No special instructions were received'

loop_
_space_group_symop_operation_xyz
'x, y, z'
'-x+1/2, y+1/2, -z+1/2'
'-x, -y, -z'
'x-1/2, -y-1/2, z-1/2'

loop_
_atom_site_label
_atom_site_type_symbol
_atom_site_fract_x
_atom_site_fract_y
_atom_site_fract_z
_atom_site_U_iso_or_equiv
_atom_site_adp_type
_atom_site_occupancy
_atom_site_site_symmetry_order
_atom_site_calc_flag
_atom_site_refinement_flags_posn
_atom_site_refinement_flags_adp
_atom_site_refinement_flags_occupancy
_atom_site_disorder_assembly
_atom_site_disorder_group
C1 C 0.7408(4) 0.5755(5) 0.6904(3) 0.0341(17) Uani 1 1 d . . . . .
H1 H 0.723231 0.527739 0.693019 0.041 Uiso 1 1 calc R . . . .
C2 C 0.7153(4) 0.6265(5) 0.7258(3) 0.0370(18) Uani 1 1 d . . . . .
H2 H 0.681001 0.614073 0.752382 0.044 Uiso 1 1 calc R . . . .
C3 C 0.7411(4) 0.6964(5) 0.7217(3) 0.0348(17) Uani 1 1 d . . . . .
H3 H 0.724423 0.732670 0.745364 0.042 Uiso 1 1 calc R . . . .
C4 C 0.7909(4) 0.7122(4) 0.6829(3) 0.0348(17) Uani 1 1 d . . . . .
H4 H 0.809011 0.759709 0.679632 0.042 Uiso 1 1 calc R . . . .
C5 C 0.8147(4) 0.6591(4) 0.6489(3) 0.0287(15) Uani 1 1 d . . . . .
C6 C 0.8704(4) 0.6715(4) 0.6075(3) 0.0308(16) Uani 1 1 d . . . . .
C7 C 0.8961(4) 0.7390(5) 0.5935(3) 0.0357(17) Uani 1 1 d . . . . .
H7 H 0.878370 0.780729 0.610849 0.043 Uiso 1 1 calc R . . . .
C8 C 0.9474(5) 0.7446(5) 0.5541(4) 0.043(2) Uani 1 1 d . . . . .
H8 H 0.963465 0.790461 0.542740 0.052 Uiso 1 1 calc R . . . .
C9 C 0.9754(5) 0.6835(5) 0.5312(3) 0.0385(18) Uani 1 1 d . . . . .
H9 H 1.012783 0.686510 0.505416 0.046 Uiso 1 1 calc R . . . .
C10 C 0.9481(4) 0.6183(5) 0.5463(3) 0.0357(17) Uani 1 1 d . . . . .
H10 H 0.967428 0.576284 0.530399 0.043 Uiso 1 1 calc R . . . .
C11 C 0.8741(4) 0.4576(4) 0.5388(3) 0.0304(15) Uani 1 1 d . . . . .
C12 C 0.7634(4) 0.4367(4) 0.6066(3) 0.0329(16) Uani 1 1 d . . . . .
C13 C 0.9010(4) 0.4726(4) 0.6472(3) 0.0325(16) Uani 1 1 d . . . . .
C14 C 0.9624(4) 0.3855(4) 0.2922(3) 0.0328(16) Uani 1 1 d . . . . .
H14 H 0.977449 0.428735 0.275422 0.039 Uiso 1 1 calc R . . . .
C15 C 0.9963(4) 0.3218(5) 0.2793(3) 0.0366(18) Uani 1 1 d . . . . .
H15 H 1.034601 0.321394 0.254139 0.044 Uiso 1 1 calc R . . . .
C16 C 0.9742(4) 0.2586(5) 0.3032(3) 0.0381(18) Uani 1 1 d . . . . .
H16 H 0.995741 0.214239 0.293425 0.046 Uiso 1 1 calc R . . . .
C17 C 0.9212(4) 0.2608(4) 0.3409(3) 0.0322(16) Uani 1 1 d . . . . .
H17 H 0.907142 0.218102 0.358911 0.039 Uiso 1 1 calc R . . . .
C18 C 0.8876(4) 0.3262(4) 0.3531(3) 0.0284(15) Uani 1 1 d . . . . .
C19 C 0.8316(4) 0.3342(4) 0.3938(3) 0.0268(14) Uani 1 1 d . . . . .
C20 C 0.8116(4) 0.2784(4) 0.4281(3) 0.0326(16) Uani 1 1 d . . . . .
H20 H 0.833083 0.232214 0.425000 0.039 Uiso 1 1 calc R . . . .
C21 C 0.7602(4) 0.2912(4) 0.4665(3) 0.0332(16) Uani 1 1 d . . . . .
H21 H 0.746126 0.253812 0.490226 0.040 Uiso 1 1 calc R . . . .
C22 C 0.7291(4) 0.3588(4) 0.4706(3) 0.0318(16) Uani 1 1 d . . . . .
H22 H 0.693805 0.368706 0.497029 0.038 Uiso 1 1 calc R . . . .
C23 C 0.7511(4) 0.4117(4) 0.4349(3) 0.0303(15) Uani 1 1 d . . . . .
H23 H 0.729984 0.458182 0.437542 0.036 Uiso 1 1 calc R . . . .
C24 C 0.7644(4) 0.5522(4) 0.3569(3) 0.0317(16) Uani 1 1 d . . . . .
C25 C 0.8791(4) 0.5460(4) 0.2893(3) 0.0302(15) Uani 1 1 d . . . . .
C26 C 0.9039(4) 0.5242(4) 0.3958(3) 0.0325(16) Uani 1 1 d . . . . .
C27 C 0.9524(4) 0.6357(5) 0.0372(3) 0.0347(17) Uani 1 1 d . . . . .
H27 H 0.967865 0.592924 0.020028 0.042 Uiso 1 1 calc R . . . .
C28 C 0.9831(4) 0.6996(5) 0.0218(3) 0.0384(18) Uani 1 1 d . . . . .
H28 H 1.018038 0.700972 -0.005840 0.046 Uiso 1 1 calc R . . . .
C29 C 0.9618(4) 0.7620(5) 0.0475(3) 0.0379(18) Uani 1 1 d . . . . .
H29 H 0.981999 0.806974 0.037701 0.046 Uiso 1 1 calc R . . . .
C30 C 0.9103(4) 0.7579(4) 0.0880(3) 0.0350(17) Uani 1 1 d . . . . .
H30 H 0.894689 0.799902 0.105990 0.042 Uiso 1 1 calc R . . . .
C31 C 0.8825(4) 0.6917(4) 0.1013(3) 0.0306(16) Uani 1 1 d . . . . .
C32 C 0.8280(4) 0.6819(4) 0.1441(3) 0.0295(15) Uani 1 1 d . . . . .
C33 C 0.8079(5) 0.7365(4) 0.1789(3) 0.0366(17) Uani 1 1 d . . . . .
H33 H 0.827346 0.783477 0.175056 0.044 Uiso 1 1 calc R . . . .
C34 C 0.7592(5) 0.7218(4) 0.2193(3) 0.0375(18) Uani 1 1 d . . . . .
H34 H 0.743931 0.758783 0.242854 0.045 Uiso 1 1 calc R . . . .
C35 C 0.7333(4) 0.6536(4) 0.2249(3) 0.0347(17) Uani 1 1 d . . . . .
H35 H 0.700380 0.642440 0.252708 0.042 Uiso 1 1 calc R . . . .
C36 C 0.7558(4) 0.6012(4) 0.1896(3) 0.0291(15) Uani 1 1 d . . . . .
H36 H 0.737812 0.553748 0.193882 0.035 Uiso 1 1 calc R . . . .
C37 C 0.7740(4) 0.4573(4) 0.1128(3) 0.0305(15) Uani 1 1 d . . . . .
C38 C 0.8781(4) 0.4681(4) 0.0409(3) 0.0294(15) Uani 1 1 d . . . . .
C39 C 0.9139(4) 0.4975(4) 0.1462(3) 0.0279(15) Uani 1 1 d . . . . .
C40 C 0.2585(4) 0.6004(4) 0.0557(3) 0.0352(17) Uani 1 1 d . . . . .
H40 H 0.281982 0.554865 0.055559 0.042 Uiso 1 1 calc R . . . .
C41 C 0.2752(4) 0.6499(5) 0.0154(3) 0.0377(18) Uani 1 1 d . . . . .
H41 H 0.308654 0.638260 -0.011938 0.045 Uiso 1 1 calc R . . . .
C42 C 0.2413(5) 0.7167(5) 0.0166(4) 0.042(2) Uani 1 1 d . . . . .
H42 H 0.251972 0.752068 -0.009808 0.051 Uiso 1 1 calc R . . . .
C43 C 0.1920(5) 0.7314(4) 0.0563(3) 0.0375(18) Uani 1 1 d . . . . .
H43 H 0.168413 0.776842 0.057482 0.045 Uiso 1 1 calc R . . . .
C44 C 0.1771(4) 0.6791(4) 0.0945(3) 0.0303(15) Uani 1 1 d . . . . .
C45 C 0.1244(4) 0.6897(4) 0.1376(3) 0.0309(16) Uani 1 1 d . . . . .
C46 C 0.0907(4) 0.7552(4) 0.1481(3) 0.0357(17) Uani 1 1 d . . . . .
H46 H 0.102542 0.796626 0.127702 0.043 Uiso 1 1 calc R . . . .
C47 C 0.0406(5) 0.7596(5) 0.1879(4) 0.0411(19) Uani 1 1 d . . . . .
H47 H 0.019328 0.804457 0.196486 0.049 Uiso 1 1 calc R . . . .
C48 C 0.0211(5) 0.6987(5) 0.2155(3) 0.0391(18) Uani 1 1 d . . . . .
H48 H -0.015487 0.700462 0.241968 0.047 Uiso 1 1 calc R . . . .
C49 C 0.0562(4) 0.6347(5) 0.2037(3) 0.0352(17) Uani 1 1 d . . . . .
H49 H 0.043661 0.592755 0.223145 0.042 Uiso 1 1 calc R . . . .
C50 C 0.1369(4) 0.4746(4) 0.2085(3) 0.0304(16) Uani 1 1 d . . . . .
C51 C 0.2474(4) 0.4625(4) 0.1405(3) 0.0348(17) Uani 1 1 d . . . . .
C52 C 0.1073(4) 0.4920(4) 0.1030(3) 0.0305(15) Uani 1 1 d . . . . .
N1 N 0.8952(3) 0.6111(3) 0.5828(2) 0.0285(13) Uani 1 1 d . . . . .
N2 N 0.7897(3) 0.5910(3) 0.6523(2) 0.0262(12) Uani 1 1 d . . . . .
N3 N 0.9080(3) 0.3875(3) 0.3284(2) 0.0278(13) Uani 1 1 d . . . . .
N4 N 0.8009(3) 0.4002(3) 0.3967(2) 0.0279(13) Uani 1 1 d . . . . .
N5 N 0.9018(3) 0.6305(3) 0.0754(2) 0.0288(13) Uani 1 1 d . . . . .
N6 N 0.8018(3) 0.6141(3) 0.1496(2) 0.0248(12) Uani 1 1 d . . . . .
N7 N 0.2109(3) 0.6142(3) 0.0945(2) 0.0300(13) Uani 1 1 d . . . . .
N8 N 0.1071(3) 0.6300(3) 0.1658(2) 0.0277(13) Uani 1 1 d . . . . .
Na1 Na 0.5419(2) 0.5023(2) 0.64012(15) 0.0529(9) Uani 1 1 d D . . . .
Na2 Na 0.57082(17) 0.61742(17) 0.41021(13) 0.0373(7) Uani 1 1 d D . . . .
Na3 Na 0.5965(2) 0.42122(19) 0.13373(15) 0.0490(8) Uani 1 1 d D . . . .
Na4 Na 0.4581(3) 0.5467(4) 0.1201(2) 0.112(2) Uani 1 1 d . U . . .
O1 O 0.9003(3) 0.4234(3) 0.5062(2) 0.0388(13) Uani 1 1 d . . . . .
O2 O 0.7241(3) 0.3904(3) 0.6136(3) 0.0464(14) Uani 1 1 d . . . . .
O3 O 0.9430(3) 0.4456(4) 0.6770(2) 0.0465(15) Uani 1 1 d . . . . .
O4 O 0.6265(3) 0.4861(3) 0.5157(2) 0.0337(11) Uani 1 1 d . . . . .
O5 O 0.6289(3) 0.5665(3) 0.5933(2) 0.0383(13) Uani 1 1 d . . . . .
O6 O 0.6041(3) 0.6133(3) 0.5022(2) 0.0373(12) Uani 1 1 d . . . . .
O7 O 0.7200(3) 0.5923(3) 0.3680(2) 0.0417(13) Uani 1 1 d . . . . .
O8 O 0.9039(3) 0.5839(3) 0.2587(2) 0.0387(13) Uani 1 1 d . . . . .
O9 O 0.9447(3) 0.5522(4) 0.4265(2) 0.0483(15) Uani 1 1 d . . . . .
O10 O 0.6371(3) 0.4116(3) 0.3286(2) 0.0408(13) Uani 1 1 d . . . . .
O11 O 0.6432(3) 0.5137(3) 0.2683(2) 0.0357(12) Uani 1 1 d . . . . .
O12 O 0.6171(3) 0.3964(3) 0.2307(2) 0.0402(13) Uani 1 1 d . . . . .
O13 O 0.7353(3) 0.4124(3) 0.1241(2) 0.0405(13) Uani 1 1 d . . . . .
O14 O 0.9005(3) 0.4272(3) 0.0112(2) 0.0379(12) Uani 1 1 d . . . . .
O15 O 0.9574(3) 0.4738(3) 0.1758(2) 0.0426(14) Uani 1 1 d . . . . .
O16 O 0.6318(3) 0.4952(3) 0.0504(2) 0.0409(13) Uani 1 1 d . . . . .
O17 O 0.6363(3) 0.6126(3) 0.0907(3) 0.0474(15) Uani 1 1 d . . . . .
O18 O 0.6029(3) 0.5999(4) -0.0050(3) 0.0506(16) Uani 1 1 d . . . . .
O19 O 0.1116(3) 0.4371(3) 0.2393(2) 0.0400(13) Uani 1 1 d . . . . .
O20 O 0.2893(3) 0.4184(3) 0.1317(3) 0.0468(15) Uani 1 1 d . . . . .
O21 O 0.0635(3) 0.4633(3) 0.0745(2) 0.0461(14) Uani 1 1 d . . . . .
O22 O 0.3790(4) 0.5093(4) 0.2107(3) 0.0631(19) Uani 1 1 d . . . . .
O23 O 0.3792(5) 0.6143(6) 0.1634(4) 0.091(3) Uani 1 1 d . . . . .
O24 O 0.4013(4) 0.6238(6) 0.2587(4) 0.096(3) Uani 1 1 d . U . . .
Re1 Re 0.83142(2) 0.51462(2) 0.59463(2) 0.02678(8) Uani 1 1 d . . . . .
Re2 Re 0.83854(2) 0.48119(2) 0.34158(2) 0.02680(8) Uani 1 1 d . . . . .
Re3 Re 0.83996(2) 0.53356(2) 0.09365(2) 0.02591(8) Uani 1 1 d . . . . .
Re4 Re 0.17583(2) 0.53618(2) 0.15399(2) 0.02746(8) Uani 1 1 d . . . . .
S1 S 0.75217(10) 0.57954(10) 0.52370(7) 0.0305(4) Uani 1 1 d . . . . .
S2 S 0.64350(10) 0.55960(10) 0.53543(7) 0.0299(4) Uani 1 1 d . . . . .
S3 S 0.76648(10) 0.41834(10) 0.26557(7) 0.0304(4) Uani 1 1 d . . . . .
S4 S 0.65719(10) 0.43631(10) 0.27465(7) 0.0305(4) Uani 1 1 d . . . . .
S5 S 0.75375(10) 0.58471(10) 0.01969(8) 0.0323(4) Uani 1 1 d . . . . .
S6 S 0.64811(10) 0.57142(10) 0.04112(8) 0.0316(4) Uani 1 1 d . . . . .
S7 S 0.25233(11) 0.60066(10) 0.22756(8) 0.0338(4) Uani 1 1 d . . . . .
S8 S 0.36182(11) 0.58581(11) 0.21638(9) 0.0399(4) Uani 1 1 d . . . . .
C1S C 0.5910(6) 0.7965(5) 0.3773(5) 0.062(3) Uani 1 1 d D . . . .
H1SA H 0.619982 0.817569 0.408582 0.074 Uiso 1 1 calc R . . . .
H1SB H 0.558887 0.834579 0.360973 0.074 Uiso 1 1 calc R . . . .
C2S C 0.6424(6) 0.7711(6) 0.3359(4) 0.061(3) Uani 1 1 d D . . . .
H2SA H 0.676089 0.735215 0.352454 0.091 Uiso 1 1 calc GR . . . .
H2SB H 0.671080 0.811738 0.322976 0.091 Uiso 1 1 calc GR . . . .
H2SC H 0.613984 0.749619 0.305041 0.091 Uiso 1 1 calc GR . . . .
C3S C 0.6317(7) 0.2526(6) 0.1001(4) 0.068(3) Uani 1 1 d D . . . .
H3SA H 0.684164 0.267248 0.098710 0.082 Uiso 1 1 calc R . . . .
H3SB H 0.622192 0.214774 0.072295 0.082 Uiso 1 1 calc R . . . .
C4S C 0.6182(9) 0.2238(7) 0.1546(5) 0.088(4) Uani 1 1 d D . . . .
H4SA H 0.662489 0.198574 0.168968 0.132 Uiso 1 1 calc GR . . . .
H4SB H 0.576475 0.190368 0.151936 0.132 Uiso 1 1 calc GR . . . .
H4SC H 0.606774 0.263265 0.179200 0.132 Uiso 1 1 calc GR . . . .
C5S C 0.3450(5) 0.7682(5) 0.3487(4) 0.049(2) Uani 1 1 d D . . . .
H5SA H 0.298334 0.741886 0.340216 0.059 Uiso 1 1 calc R . . . .
H5SB H 0.346545 0.810500 0.324365 0.059 Uiso 1 1 calc R . . . .
C6S C 0.3492(7) 0.7914(6) 0.4077(4) 0.062(3) Uani 1 1 d D . . . .
H6SC H 0.306514 0.821719 0.414836 0.093 Uiso 1 1 calc GR . . . .
H6SD H 0.394857 0.818546 0.415249 0.093 Uiso 1 1 calc GR . . . .
H6SE H 0.348890 0.749015 0.431301 0.093 Uiso 1 1 calc GR . . . .
C7S C 0.3766(8) 0.2402(9) 0.0902(5) 0.090(4) Uani 1 1 d D U . . .
H7SC H 0.379354 0.190172 0.077034 0.108 Uiso 1 1 calc R . . . .
H7SD H 0.327664 0.259470 0.077800 0.108 Uiso 1 1 calc R . . . .
C8S C 0.3811(8) 0.2396(8) 0.1497(5) 0.082(4) Uani 1 1 d D . . . .
H8SA H 0.338943 0.212982 0.163131 0.122 Uiso 1 1 calc GR . . . .
H8SB H 0.380142 0.288892 0.163400 0.122 Uiso 1 1 calc GR . . . .
H8SC H 0.427221 0.216322 0.162639 0.122 Uiso 1 1 calc GR . . . .
O1S O 0.5575(3) 0.3970(3) 0.5856(3) 0.0441(14) Uani 1 1 d D . . . .
H1SC H 0.585241 0.414231 0.562582 0.066 Uiso 1 1 d DR . . . .
H1SD H 0.581731 0.362651 0.599552 0.066 Uiso 1 1 d DR . . . .
O2S O 0.4299(3) 0.5122(3) 0.5913(2) 0.0451(14) Uani 1 1 d D . . . .
H2SD H 0.403721 0.517855 0.562321 0.068 Uiso 1 1 d DR . . . .
H2SE H 0.412711 0.539655 0.614601 0.068 Uiso 1 1 d DR . . . .
O3S O 0.5303(4) 0.5675(4) 0.7205(3) 0.0627(19) Uani 1 1 d D . . . .
H3SC H 0.537351 0.585536 0.753629 0.094 Uiso 1 1 d DR . . . .
H3SD H 0.490241 0.590096 0.710839 0.094 Uiso 1 1 d DR . . . .
O4S O 0.5366(3) 0.5940(3) 0.3169(2) 0.0464(15) Uani 1 1 d D . . . .
H4SD H 0.509632 0.606497 0.290503 0.070 Uiso 1 1 d DR . . . .
H4SE H 0.569352 0.568127 0.304063 0.070 Uiso 1 1 d DR . . . .
O5S O 0.5455(3) 0.7399(3) 0.3967(2) 0.0436(14) Uani 1 1 d D . . . .
H5S H 0.500488 0.752200 0.389333 0.065 Uiso 1 1 d DR . . . .
O6S O 0.5696(3) 0.5405(4) 0.1682(2) 0.0497(15) Uani 1 1 d D . . . .
H6SA H 0.586276 0.530890 0.199540 0.075 Uiso 1 1 d DR . . . .
H6SB H 0.602576 0.562480 0.152360 0.075 Uiso 1 1 d DR . . . .
O7S O 0.4599(5) 0.4272(6) 0.1206(5) 0.114(4) Uani 1 1 d D U . . .
H7SA H 0.463293 0.400530 0.148975 0.172 Uiso 1 1 d DR . . . .
H7SB H 0.441733 0.399370 0.096005 0.172 Uiso 1 1 d DR . . . .
O8S O 0.5850(4) 0.3132(4) 0.0875(3) 0.068(2) Uani 1 1 d D . . . .
H8S H 0.548169 0.298346 0.067456 0.101 Uiso 1 1 d DR . . . .
O9S O 0.4562(3) 0.5747(4) 0.0310(3) 0.0543(17) Uani 1 1 d D . . . .
H9SA H 0.435596 0.553776 0.003843 0.081 Uiso 1 1 d DR . . . .
H9SB H 0.494066 0.594006 0.018623 0.081 Uiso 1 1 d DR . . . .
O10S O 0.4073(4) 0.7226(4) 0.3408(3) 0.0511(16) Uani 1 1 d . . . . .
H10S H 0.396877 0.693429 0.315513 0.077 Uiso 1 1 calc GR . . . .
O11S O 0.4321(4) 0.2809(5) 0.0653(4) 0.084(3) Uani 1 1 d . . . . .
H11S H 0.412417 0.307304 0.040935 0.126 Uiso 1 1 calc DGR . . . .

loop_
_atom_site_aniso_label
_atom_site_aniso_U_11
_atom_site_aniso_U_22
_atom_site_aniso_U_33
_atom_site_aniso_U_23
_atom_site_aniso_U_13
_atom_site_aniso_U_12
C1 0.032(4) 0.039(4) 0.032(4) 0.007(3) 0.001(3) 0.003(3)
C2 0.036(4) 0.049(5) 0.026(4) -0.001(3) 0.000(3) 0.007(4)
C3 0.030(4) 0.041(5) 0.033(4) -0.007(3) -0.001(3) 0.003(3)
C4 0.033(4) 0.031(4) 0.040(4) -0.003(3) 0.000(3) 0.000(3)
C5 0.024(3) 0.033(4) 0.028(4) -0.002(3) -0.004(3) 0.001(3)
C6 0.033(4) 0.027(4) 0.033(4) 0.000(3) -0.003(3) -0.001(3)
C7 0.030(4) 0.037(4) 0.039(4) 0.001(3) -0.005(3) -0.004(3)
C8 0.046(5) 0.038(5) 0.045(5) 0.010(4) 0.005(4) -0.006(4)
C9 0.036(4) 0.043(5) 0.036(4) 0.005(3) 0.007(3) 0.000(4)
C10 0.029(4) 0.045(5) 0.034(4) 0.001(3) 0.002(3) 0.006(3)
C11 0.028(3) 0.031(4) 0.032(4) -0.001(3) 0.000(3) 0.005(3)
C12 0.037(4) 0.028(4) 0.034(4) 0.002(3) 0.004(3) -0.001(3)
C13 0.035(4) 0.031(4) 0.032(4) 0.007(3) 0.001(3) 0.008(3)
C14 0.034(4) 0.032(4) 0.033(4) 0.003(3) 0.002(3) 0.003(3)
C15 0.026(4) 0.047(5) 0.037(4) -0.003(3) 0.005(3) 0.004(3)
C16 0.036(4) 0.034(4) 0.044(5) -0.007(3) 0.003(4) 0.010(3)
C17 0.031(4) 0.027(4) 0.038(4) 0.003(3) 0.002(3) 0.008(3)
C18 0.030(4) 0.027(4) 0.028(4) 0.000(3) -0.004(3) 0.005(3)
C19 0.028(3) 0.023(3) 0.030(4) -0.004(3) -0.002(3) 0.002(3)
C20 0.036(4) 0.027(4) 0.035(4) 0.002(3) 0.002(3) 0.002(3)
C21 0.039(4) 0.030(4) 0.031(4) 0.002(3) 0.002(3) -0.001(3)
C22 0.033(4) 0.034(4) 0.028(4) -0.002(3) 0.001(3) 0.002(3)
C23 0.032(4) 0.027(4) 0.031(4) -0.003(3) 0.002(3) 0.002(3)
C24 0.036(4) 0.028(4) 0.031(4) -0.001(3) -0.001(3) 0.003(3)
C25 0.032(4) 0.025(4) 0.034(4) 0.006(3) 0.003(3) 0.002(3)
C26 0.037(4) 0.031(4) 0.029(4) 0.005(3) 0.001(3) 0.003(3)
C27 0.028(4) 0.042(5) 0.034(4) -0.002(3) 0.004(3) 0.003(3)
C28 0.032(4) 0.050(5) 0.033(4) 0.004(4) 0.001(3) -0.004(4)
C29 0.038(4) 0.038(4) 0.038(4) 0.011(3) 0.001(3) -0.008(3)
C30 0.030(4) 0.035(4) 0.040(4) 0.002(3) -0.004(3) -0.001(3)
C31 0.032(4) 0.030(4) 0.029(4) 0.001(3) -0.003(3) 0.001(3)
C32 0.031(4) 0.027(4) 0.031(4) -0.002(3) -0.002(3) 0.000(3)
C33 0.044(4) 0.027(4) 0.039(4) -0.001(3) 0.004(4) 0.001(3)
C34 0.046(5) 0.032(4) 0.035(4) -0.002(3) 0.005(4) 0.009(3)
C35 0.034(4) 0.040(5) 0.030(4) 0.000(3) 0.003(3) 0.007(3)
C36 0.029(4) 0.025(4) 0.033(4) 0.002(3) -0.002(3) -0.002(3)
C37 0.031(4) 0.028(4) 0.033(4) 0.001(3) 0.002(3) -0.006(3)
C38 0.032(4) 0.028(4) 0.029(4) 0.001(3) 0.000(3) 0.003(3)
C39 0.027(3) 0.025(4) 0.031(4) -0.003(3) 0.000(3) 0.003(3)
C40 0.036(4) 0.033(4) 0.037(4) -0.003(3) 0.001(3) -0.002(3)
C41 0.030(4) 0.047(5) 0.036(4) 0.001(4) 0.004(3) -0.004(3)
C42 0.044(5) 0.042(5) 0.041(5) 0.011(4) 0.002(4) -0.006(4)
C43 0.041(4) 0.026(4) 0.046(5) 0.008(3) 0.004(4) -0.002(3)
C44 0.030(4) 0.026(4) 0.034(4) 0.001(3) -0.006(3) -0.003(3)
C45 0.029(4) 0.032(4) 0.031(4) -0.002(3) -0.005(3) 0.000(3)
C46 0.036(4) 0.026(4) 0.044(4) 0.000(3) -0.006(4) -0.001(3)
C47 0.038(4) 0.039(5) 0.045(5) -0.008(4) -0.006(4) 0.007(4)
C48 0.034(4) 0.046(5) 0.037(4) -0.007(4) 0.003(3) 0.004(4)
C49 0.033(4) 0.040(5) 0.033(4) 0.002(3) 0.002(3) 0.002(3)
C50 0.033(4) 0.028(4) 0.030(4) 0.008(3) 0.003(3) 0.005(3)
C51 0.031(4) 0.034(4) 0.039(4) -0.001(3) 0.001(3) 0.001(3)
C52 0.031(4) 0.031(4) 0.030(4) -0.001(3) -0.004(3) -0.002(3)
N1 0.026(3) 0.029(3) 0.030(3) 0.000(2) 0.001(2) 0.000(2)
N2 0.026(3) 0.027(3) 0.025(3) -0.003(2) -0.002(2) 0.004(2)
N3 0.027(3) 0.028(3) 0.028(3) 0.000(2) -0.002(2) 0.003(2)
N4 0.031(3) 0.028(3) 0.025(3) -0.002(2) 0.002(2) 0.001(2)
N5 0.024(3) 0.033(3) 0.029(3) 0.000(3) 0.001(2) 0.000(2)
N6 0.020(3) 0.028(3) 0.026(3) -0.003(2) -0.003(2) 0.006(2)
N7 0.033(3) 0.029(3) 0.029(3) 0.002(2) 0.001(3) -0.001(3)
N8 0.031(3) 0.023(3) 0.028(3) 0.001(2) -0.003(3) 0.002(2)
Na1 0.049(2) 0.055(2) 0.056(2) -0.0148(17) 0.0160(17) -0.0142(17)
Na2 0.0371(16) 0.0342(17) 0.0403(17) -0.0011(13) -0.0007(13) 0.0017(13)
Na3 0.052(2) 0.042(2) 0.053(2) -0.0052(16) -0.0017(17) -0.0023(16)
Na4 0.105(4) 0.147(5) 0.080(3) -0.021(3) -0.039(3) 0.063(4)
O1 0.034(3) 0.042(3) 0.040(3) -0.010(3) 0.004(2) 0.005(2)
O2 0.046(3) 0.040(3) 0.053(4) 0.009(3) 0.005(3) -0.009(3)
O3 0.045(3) 0.054(4) 0.039(3) 0.007(3) -0.006(3) 0.010(3)
O4 0.033(3) 0.030(3) 0.038(3) -0.003(2) 0.002(2) -0.004(2)
O5 0.034(3) 0.047(3) 0.035(3) -0.007(2) 0.005(2) 0.000(2)
O6 0.037(3) 0.033(3) 0.040(3) -0.002(2) -0.009(2) 0.009(2)
O7 0.044(3) 0.033(3) 0.047(3) -0.005(3) 0.002(3) 0.013(3)
O8 0.042(3) 0.036(3) 0.038(3) 0.005(2) 0.004(3) -0.001(2)
O9 0.051(4) 0.053(4) 0.040(3) -0.007(3) -0.005(3) -0.011(3)
O10 0.047(3) 0.034(3) 0.042(3) 0.004(2) 0.017(3) 0.006(3)
O11 0.031(3) 0.034(3) 0.042(3) -0.003(2) 0.003(2) 0.007(2)
O12 0.037(3) 0.036(3) 0.048(3) -0.004(3) 0.004(3) 0.002(2)
O13 0.042(3) 0.038(3) 0.042(3) 0.004(3) -0.002(3) -0.006(3)
O14 0.042(3) 0.035(3) 0.038(3) -0.009(2) 0.008(2) 0.007(2)
O15 0.045(3) 0.046(4) 0.036(3) -0.001(3) -0.006(3) 0.013(3)
O16 0.039(3) 0.032(3) 0.051(3) 0.002(3) 0.000(3) -0.005(2)
O17 0.050(4) 0.042(4) 0.051(4) -0.004(3) 0.016(3) -0.003(3)
O18 0.038(3) 0.055(4) 0.057(4) 0.019(3) -0.013(3) 0.003(3)
O19 0.036(3) 0.040(3) 0.044(3) 0.011(3) 0.002(3) -0.002(2)
O20 0.042(3) 0.039(3) 0.060(4) -0.007(3) 0.002(3) 0.009(3)
O21 0.048(3) 0.049(4) 0.041(3) -0.005(3) -0.001(3) -0.010(3)
O22 0.058(4) 0.041(4) 0.090(5) 0.000(4) 0.000(4) 0.009(3)
O23 0.057(5) 0.125(8) 0.094(6) 0.037(6) 0.023(5) 0.016(5)
O24 0.039(4) 0.140(8) 0.108(7) -0.075(6) -0.017(4) 0.010(5)
Re1 0.02655(15) 0.02613(17) 0.02775(16) 0.00058(12) 0.00210(12) 0.00345(12)
Re2 0.02966(16) 0.02339(16) 0.02740(16) 0.00076(12) 0.00201(13) 0.00280(12)
Re3 0.02647(15) 0.02415(16) 0.02714(16) -0.00095(12) 0.00162(12) 0.00276(12)
Re4 0.02738(16) 0.02478(17) 0.03012(17) 0.00139(12) 0.00048(13) 0.00054(12)
S1 0.0288(8) 0.0311(9) 0.0316(9) 0.0034(7) 0.0017(7) 0.0020(7)
S2 0.0296(8) 0.0292(9) 0.0308(9) -0.0020(7) 0.0003(7) 0.0048(7)
S3 0.0299(9) 0.0314(9) 0.0299(9) -0.0037(7) 0.0020(7) 0.0053(7)
S4 0.0316(9) 0.0279(9) 0.0323(9) 0.0000(7) 0.0048(7) 0.0037(7)
S5 0.0298(9) 0.0342(10) 0.0327(9) 0.0037(7) 0.0001(7) 0.0008(7)
S6 0.0302(9) 0.0262(9) 0.0381(9) 0.0024(7) -0.0023(7) 0.0005(7)
S7 0.0342(9) 0.0306(10) 0.0363(9) 0.0003(7) -0.0024(8) 0.0010(7)
S8 0.0303(9) 0.0316(10) 0.0571(12) 0.0005(9) -0.0049(9) -0.0012(8)
C1S 0.088(8) 0.031(5) 0.069(7) -0.002(4) 0.027(6) -0.010(5)
C2S 0.059(6) 0.062(7) 0.063(6) 0.005(5) 0.011(5) -0.011(5)
C3S 0.082(8) 0.060(7) 0.064(7) 0.001(5) 0.015(6) 0.008(6)
C4S 0.137(13) 0.062(8) 0.066(8) 0.012(6) 0.015(8) 0.019(8)
C5S 0.047(5) 0.047(5) 0.054(5) 0.001(4) -0.007(4) 0.005(4)
C6S 0.080(7) 0.055(6) 0.052(6) -0.002(5) 0.003(5) 0.018(6)
C7S 0.096(7) 0.097(8) 0.077(7) -0.009(6) 0.002(6) -0.042(6)
C8S 0.092(9) 0.091(10) 0.062(7) 0.014(7) 0.000(7) -0.008(8)
O1S 0.035(3) 0.042(3) 0.056(4) 0.006(3) 0.010(3) 0.001(3)
O2S 0.053(4) 0.044(4) 0.039(3) -0.003(3) 0.006(3) 0.012(3)
O3S 0.055(4) 0.058(5) 0.075(5) 0.011(4) 0.001(4) 0.004(3)
O4S 0.044(3) 0.054(4) 0.040(3) -0.005(3) 0.003(3) 0.014(3)
O5S 0.046(3) 0.038(3) 0.048(3) 0.002(3) 0.007(3) -0.001(3)
O6S 0.053(4) 0.054(4) 0.042(3) 0.009(3) 0.002(3) 0.001(3)
O7S 0.083(5) 0.126(7) 0.136(7) -0.048(6) 0.028(5) -0.036(5)
O8S 0.080(5) 0.049(4) 0.071(5) 0.002(4) -0.031(4) 0.000(4)
O9S 0.040(3) 0.054(4) 0.067(4) -0.016(3) -0.004(3) 0.004(3)
O10S 0.050(4) 0.052(4) 0.050(4) -0.011(3) -0.009(3) 0.013(3)
O11S 0.055(4) 0.108(7) 0.087(6) 0.055(5) -0.005(4) -0.011(5)

loop_
_atom_type_symbol
_atom_type_description
_atom_type_scat_dispersion_real
_atom_type_scat_dispersion_imag
_atom_type_scat_source
C C 0.0181 0.0091 'International Tables Vol C Tables 4.2.6.8 and 6.1.1.4'
H H 0.0000 0.0000 'International Tables Vol C Tables 4.2.6.8 and 6.1.1.4'
N N 0.0311 0.0180 'International Tables Vol C Tables 4.2.6.8 and 6.1.1.4'
Na Na 0.1353 0.1239 'International Tables Vol C Tables 4.2.6.8 and 6.1.1.4'
O O 0.0492 0.0322 'International Tables Vol C Tables 4.2.6.8 and 6.1.1.4'
Re Re -5.2083 5.8923 'International Tables Vol C Tables 4.2.6.8 and 6.1.1.4'
S S 0.3331 0.5567 'International Tables Vol C Tables 4.2.6.8 and 6.1.1.4'

loop_
_geom_angle_atom_site_label_1
_geom_angle_atom_site_label_2
_geom_angle_atom_site_label_3
_geom_angle
_geom_angle_site_symmetry_1
_geom_angle_site_symmetry_3
_geom_angle_publ_flag
N2 C1 C2 122.6(8) . . ?
C1 C2 C3 118.5(8) . . ?
C4 C3 C2 119.1(7) . . ?
C3 C4 C5 119.9(8) . . ?
C4 C5 C6 123.0(7) . . ?
N2 C5 C4 121.6(7) . . ?
N2 C5 C6 115.4(6) . . ?
C7 C6 C5 123.8(7) . . ?
N1 C6 C5 115.0(6) . . ?
N1 C6 C7 121.1(7) . . ?
C8 C7 C6 119.1(8) . . ?
C7 C8 C9 119.8(8) . . ?
C10 C9 C8 118.7(8) . . ?
N1 C10 C9 123.0(8) . . ?
O1 C11 Re1 179.0(7) . . ?
O2 C12 Re1 179.1(7) . . ?
O3 C13 Re1 177.3(7) . . ?
N3 C14 C15 121.1(7) . . ?
C14 C15 C16 119.8(7) . . ?
C17 C16 C15 119.2(7) . . ?
C16 C17 C18 119.7(7) . . ?
C17 C18 C19 123.7(7) . . ?
N3 C18 C17 120.7(7) . . ?
N3 C18 C19 115.6(6) . . ?
C20 C19 C18 122.9(7) . . ?
N4 C19 C18 115.4(6) . . ?
N4 C19 C20 121.7(7) . . ?
C21 C20 C19 119.1(7) . . ?
C20 C21 C22 119.8(7) . . ?
C21 C22 C23 118.2(7) . . ?
N4 C23 C22 123.0(7) . . ?
O7 C24 Re2 176.9(7) . . ?
O8 C25 Re2 179.2(7) . . ?
O9 C26 Re2 176.6(7) . . ?
N5 C27 C28 123.4(8) . . ?
C27 C28 C29 118.6(7) . . ?
C28 C29 C30 119.0(8) . . ?
C31 C30 C29 118.9(8) . . ?
C30 C31 C32 122.7(7) . . ?
N5 C31 C30 122.4(7) . . ?
N5 C31 C32 114.9(6) . . ?
C33 C32 C31 123.1(7) . . ?
N6 C32 C31 115.6(6) . . ?
N6 C32 C33 121.2(7) . . ?
C34 C33 C32 119.2(7) . . ?
C35 C34 C33 119.4(7) . . ?
C34 C35 C36 119.0(7) . . ?
N6 C36 C35 122.9(7) . . ?
O13 C37 Re3 179.9(9) . . ?
O14 C38 Re3 177.3(7) . . ?
O15 C39 Re3 177.2(7) . . ?
N7 C40 C41 123.0(8) . . ?
C42 C41 C40 117.9(8) . . ?
C43 C42 C41 119.6(8) . . ?
C42 C43 C44 119.4(8) . . ?
C43 C44 C45 123.0(7) . . ?
N7 C44 C43 121.6(7) . . ?
N7 C44 C45 115.4(7) . . ?
C46 C45 C44 123.7(7) . . ?
N8 C45 C44 115.4(7) . . ?
N8 C45 C46 120.8(7) . . ?
C47 C46 C45 119.6(8) . . ?
C46 C47 C48 119.8(8) . . ?
C47 C48 C49 118.4(8) . . ?
N8 C49 C48 122.5(8) . . ?
O19 C50 Re4 177.2(7) . . ?
O20 C51 Re4 178.9(8) . . ?
O21 C52 Re4 176.0(7) . . ?
C6 N1 Re1 116.0(5) . . ?
C10 N1 C6 118.1(7) . . ?
C10 N1 Re1 124.9(5) . . ?
C1 N2 C5 118.4(6) . . ?
C1 N2 Re1 124.9(5) . . ?
C5 N2 Re1 116.7(5) . . ?
C14 N3 Re2 124.0(5) . . ?
C18 N3 C14 119.5(6) . . ?
C18 N3 Re2 116.0(5) . . ?
C19 N4 Re2 117.4(5) . . ?
C23 N4 C19 118.2(6) . . ?
C23 N4 Re2 124.4(5) . . ?
C27 N5 C31 117.7(7) . . ?
C27 N5 Re3 125.1(5) . . ?
C31 N5 Re3 117.0(5) . . ?
C32 N6 Re3 117.3(5) . . ?
C36 N6 C32 118.2(6) . . ?
C36 N6 Re3 124.4(5) . . ?
C40 N7 C44 118.6(7) . . ?
C40 N7 Re4 124.5(5) . . ?
C44 N7 Re4 116.7(5) . . ?
C45 N8 Re4 116.5(5) . . ?
C49 N8 C45 118.7(7) . . ?
C49 N8 Re4 124.2(5) . . ?
O5 Na1 Na2 126.8(2) . 3_666 ?
O5 Na1 O1S 92.7(2) . . ?
O5 Na1 O3S 103.8(3) . . ?
O5 Na1 O4S 166.3(3) . 3_666 ?
O1S Na1 Na2 46.42(16) . 3_666 ?
O1S Na1 O4S 74.7(2) . 3_666 ?
O2S Na1 Na2 48.35(17) . 3_666 ?
O2S Na1 O5 107.5(3) . . ?
O2S Na1 O1S 84.3(2) . . ?
O2S Na1 O3S 106.4(3) . . ?
O2S Na1 O4S 77.2(2) . 3_666 ?
O3S Na1 Na2 127.0(2) . 3_666 ?
O3S Na1 O1S 156.1(3) . . ?
O3S Na1 O4S 86.8(3) . 3_666 ?
O4S Na1 Na2 46.84(16) 3_666 3_666 ?
O6 Na2 Na1 118.7(2) . 3_666 ?
O6 Na2 O7 97.8(2) . . ?
O6 Na2 O1S 99.6(2) . 3_666 ?
O6 Na2 O2S 89.0(2) . 3_666 ?
O6 Na2 O4S 167.5(3) . . ?
O6 Na2 O5S 102.1(2) . . ?
O7 Na2 Na1 109.04(16) . 3_666 ?
O1S Na2 Na1 47.82(17) 3_666 3_666 ?
O1S Na2 O7 156.2(2) 3_666 . ?
O1S Na2 O2S 83.2(2) 3_666 3_666 ?
O1S Na2 O4S 79.0(2) 3_666 . ?
O1S Na2 O5S 86.0(2) 3_666 . ?
O2S Na2 Na1 45.58(17) 3_666 3_666 ?
O2S Na2 O7 80.9(2) 3_666 . ?
O4S Na2 Na1 51.37(18) . 3_666 ?
O4S Na2 O7 80.6(2) . . ?
O4S Na2 O2S 78.5(2) . 3_666 ?
O5S Na2 Na1 120.2(2) . 3_666 ?
O5S Na2 O7 106.1(2) . . ?
O5S Na2 O2S 165.7(3) . 3_666 ?
O5S Na2 O4S 90.2(2) . . ?
O12 Na3 Na4 107.6(2) . . ?
O12 Na3 O13 88.4(2) . . ?
O12 Na3 O16 147.8(2) . . ?
O12 Na3 O6S 81.9(2) . . ?
O12 Na3 O7S 103.9(3) . . ?
O13 Na3 Na4 139.1(2) . . ?
O13 Na3 O16 71.1(2) . . ?
O16 Na3 Na4 76.4(2) . . ?
O6S Na3 Na4 41.76(19) . . ?
O6S Na3 O13 107.8(2) . . ?
O6S Na3 O16 81.2(2) . . ?
O6S Na3 O7S 77.8(3) . . ?
O7S Na3 Na4 40.4(3) . . ?
O7S Na3 O13 167.2(3) . . ?
O7S Na3 O16 99.1(4) . . ?
O8S Na3 Na4 119.8(2) . . ?
O8S Na3 O12 108.6(3) . . ?
O8S Na3 O13 88.0(3) . . ?
O8S Na3 O16 95.7(3) . . ?
O8S Na3 O6S 161.6(3) . . ?
O8S Na3 O7S 84.8(3) . . ?
O22 Na4 Na3 98.8(2) . . ?
O23 Na4 Na3 145.7(3) . . ?
O23 Na4 O22 52.7(3) . . ?
O23 Na4 O6S 110.8(4) . . ?
O23 Na4 O7S 125.2(5) . . ?
O23 Na4 O9S 110.7(4) . . ?
O6S Na4 Na3 45.1(2) . . ?
O6S Na4 O22 93.0(3) . . ?
O7S Na4 Na3 46.2(3) . . ?
O7S Na4 O22 75.7(4) . . ?
O7S Na4 O6S 86.2(4) . . ?
O7S Na4 O9S 103.7(4) . . ?
O9S Na4 Na3 103.3(3) . . ?
O9S Na4 O22 148.1(3) . . ?
O9S Na4 O6S 119.0(4) . . ?
S2 O5 Na1 126.3(3) . . ?
S2 O6 Na2 131.9(3) . . ?
C24 O7 Na2 148.0(6) . . ?
S4 O12 Na3 131.7(4) . . ?
C37 O13 Na3 126.9(6) . . ?
S6 O16 Na3 134.5(4) . . ?
S8 O22 Na4 87.2(4) . . ?
S8 O23 Na4 113.1(6) . . ?
C11 Re1 C12 88.4(3) . . ?
C11 Re1 C13 88.8(3) . . ?
C11 Re1 N1 97.5(3) . . ?
C11 Re1 N2 172.4(3) . . ?
C11 Re1 S1 90.6(2) . . ?
C12 Re1 N1 172.4(3) . . ?
C12 Re1 N2 98.6(3) . . ?
C12 Re1 S1 96.9(2) . . ?
C13 Re1 C12 89.7(3) . . ?
C13 Re1 N1 95.2(3) . . ?
C13 Re1 N2 93.9(3) . . ?
C13 Re1 S1 173.4(2) . . ?
N1 Re1 N2 75.3(2) . . ?
N1 Re1 S1 78.30(16) . . ?
N2 Re1 S1 85.91(16) . . ?
C24 Re2 N3 170.0(3) . . ?
C24 Re2 N4 96.6(3) . . ?
C24 Re2 S3 97.0(2) . . ?
C25 Re2 C24 89.4(3) . . ?
C25 Re2 N3 99.3(3) . . ?
C25 Re2 N4 173.9(3) . . ?
C25 Re2 S3 90.1(2) . . ?
C26 Re2 C24 89.5(3) . . ?
C26 Re2 C25 87.4(3) . . ?
C26 Re2 N3 95.6(3) . . ?
C26 Re2 N4 93.6(3) . . ?
C26 Re2 S3 173.0(2) . . ?
N3 Re2 S3 78.41(16) . . ?
N4 Re2 N3 74.6(2) . . ?
N4 Re2 S3 88.21(16) . . ?
C37 Re3 C38 86.7(3) . . ?
C37 Re3 C39 89.9(3) . . ?
C37 Re3 N5 171.6(3) . . ?
C37 Re3 N6 97.9(3) . . ?
C37 Re3 S5 94.9(2) . . ?
C38 Re3 C39 88.1(3) . . ?
C38 Re3 N5 100.5(3) . . ?
C38 Re3 N6 175.3(3) . . ?
C38 Re3 S5 89.3(2) . . ?
C39 Re3 N5 94.6(3) . . ?
C39 Re3 N6 92.9(3) . . ?
C39 Re3 S5 174.5(2) . . ?
N5 Re3 S5 81.10(16) . . ?
N6 Re3 N5 74.8(2) . . ?
N6 Re3 S5 89.26(15) . . ?
C50 Re4 C51 88.0(3) . . ?
C50 Re4 N7 173.9(3) . . ?
C50 Re4 N8 99.1(3) . . ?
C50 Re4 S7 89.8(2) . . ?
C51 Re4 N7 98.1(3) . . ?
C51 Re4 N8 171.8(3) . . ?
C51 Re4 S7 96.4(2) . . ?
C52 Re4 C50 87.0(3) . . ?
C52 Re4 C51 90.1(3) . . ?
C52 Re4 N7 93.0(3) . . ?
C52 Re4 N8 94.4(3) . . ?
C52 Re4 S7 172.7(2) . . ?
N7 Re4 S7 89.53(17) . . ?
N8 Re4 N7 74.8(2) . . ?
N8 Re4 S7 79.59(16) . . ?
S2 S1 Re1 109.77(9) . . ?
O4 S2 S1 108.1(2) . . ?
O5 S2 O4 110.8(3) . . ?
O5 S2 S1 110.0(2) . . ?
O6 S2 O4 111.4(3) . . ?
O6 S2 O5 112.1(3) . . ?
O6 S2 S1 104.3(3) . . ?
S4 S3 Re2 108.43(9) . . ?
O10 S4 O11 110.8(3) . . ?
O10 S4 O12 111.5(4) . . ?
O10 S4 S3 109.4(3) . . ?
O11 S4 S3 108.3(2) . . ?
O12 S4 O11 110.1(3) . . ?
O12 S4 S3 106.6(2) . . ?
S6 S5 Re3 109.12(9) . . ?
O16 S6 S5 110.9(3) . . ?
O17 S6 O16 109.9(4) . . ?
O17 S6 O18 110.6(4) . . ?
O17 S6 S5 109.2(3) . . ?
O18 S6 O16 111.2(4) . . ?
O18 S6 S5 104.8(3) . . ?
S8 S7 Re4 110.12(10) . . ?
O22 S8 S7 110.9(3) . . ?
O23 S8 O22 102.4(6) . . ?
O23 S8 S7 109.0(3) . . ?
O24 S8 O22 116.9(5) . . ?
O24 S8 O23 110.4(7) . . ?
O24 S8 S7 107.0(3) . . ?
O5S C1S C2S 112.3(8) . . ?
O8S C3S C4S 111.1(10) . . ?
O10S C5S C6S 107.2(8) . . ?
O11S C7S C8S 115.3(11) . . ?
Na2 O1S Na1 85.8(2) 3_666 . ?
Na1 O2S Na2 86.1(2) . 3_666 ?
Na2 O4S Na1 81.8(2) . 3_666 ?
C1S O5S Na2 130.7(6) . . ?
Na4 O6S Na3 93.1(3) . . ?
Na4 O7S Na3 93.4(4) . . ?
C3S O8S Na3 122.8(6) . . ?

loop_
_geom_bond_atom_site_label_1
_geom_bond_atom_site_label_2
_geom_bond_distance
_geom_bond_site_symmetry_2
_geom_bond_publ_flag
C1 C2 1.381(11) . ?
C1 N2 1.349(9) . ?
C2 C3 1.389(12) . ?
C3 C4 1.373(11) . ?
C4 C5 1.378(11) . ?
C5 C6 1.483(10) . ?
C5 N2 1.352(10) . ?
C6 C7 1.392(11) . ?
C6 N1 1.364(10) . ?
C7 C8 1.374(12) . ?
C8 C9 1.378(12) . ?
C9 C10 1.370(12) . ?
C10 N1 1.348(10) . ?
C11 O1 1.144(9) . ?
C11 Re1 1.923(7) . ?
C12 O2 1.138(9) . ?
C12 Re1 1.936(8) . ?
C13 O3 1.146(9) . ?
C13 Re1 1.925(7) . ?
C14 C15 1.381(11) . ?
C14 N3 1.357(9) . ?
C15 C16 1.384(12) . ?
C16 C17 1.366(11) . ?
C17 C18 1.402(10) . ?
C18 C19 1.464(10) . ?
C18 N3 1.353(9) . ?
C19 C20 1.397(10) . ?
C19 N4 1.355(9) . ?
C20 C21 1.374(11) . ?
C21 C22 1.388(11) . ?
C22 C23 1.389(11) . ?
C23 N4 1.348(9) . ?
C24 O7 1.140(9) . ?
C24 Re2 1.936(8) . ?
C25 O8 1.139(9) . ?
C25 Re2 1.932(7) . ?
C26 O9 1.155(9) . ?
C26 Re2 1.912(8) . ?
C27 C28 1.376(12) . ?
C27 N5 1.343(9) . ?
C28 C29 1.387(12) . ?
C29 C30 1.395(11) . ?
C30 C31 1.378(11) . ?
C31 C32 1.485(10) . ?
C31 N5 1.360(10) . ?
C32 C33 1.389(11) . ?
C32 N6 1.359(9) . ?
C33 C34 1.384(11) . ?
C34 C35 1.364(12) . ?
C35 C36 1.380(11) . ?
C36 N6 1.339(9) . ?
C37 O13 1.134(9) . ?
C37 Re3 1.929(7) . ?
C38 O14 1.143(9) . ?
C38 Re3 1.930(7) . ?
C39 O15 1.133(9) . ?
C39 Re3 1.934(7) . ?
C40 C41 1.394(11) . ?
C40 N7 1.338(10) . ?
C41 C42 1.392(12) . ?
C42 C43 1.379(12) . ?
C43 C44 1.387(11) . ?
C44 C45 1.469(11) . ?
C44 N7 1.358(10) . ?
C45 C46 1.396(11) . ?
C45 N8 1.355(10) . ?
C46 C47 1.364(12) . ?
C47 C48 1.376(12) . ?
C48 C49 1.389(11) . ?
C49 N8 1.342(10) . ?
C50 O19 1.140(9) . ?
C50 Re4 1.921(7) . ?
C51 O20 1.146(10) . ?
C51 Re4 1.928(8) . ?
C52 O21 1.163(9) . ?
C52 Re4 1.905(7) . ?
N1 Re1 2.165(6) . ?
N2 Re1 2.167(6) . ?
N3 Re2 2.187(6) . ?
N4 Re2 2.159(6) . ?
N5 Re3 2.185(6) . ?
N6 Re3 2.169(6) . ?
N7 Re4 2.176(6) . ?
N8 Re4 2.174(6) . ?
Na1 Na2 3.229(5) 3_666 ?
Na1 O5 2.325(7) . ?
Na1 O1S 2.400(7) . ?
Na1 O2S 2.312(7) . ?
Na1 O3S 2.334(9) . ?
Na1 O4S 2.549(8) 3_666 ?
Na2 O6 2.306(6) . ?
Na2 O7 2.976(7) . ?
Na2 O1S 2.346(6) 3_666 ?
Na2 O2S 2.419(7) 3_666 ?
Na2 O4S 2.380(7) . ?
Na2 O5S 2.351(6) . ?
Na3 Na4 3.435(7) . ?
Na3 O12 2.433(7) . ?
Na3 O13 2.542(7) . ?
Na3 O16 2.570(7) . ?
Na3 O6S 2.438(8) . ?
Na3 O7S 2.482(11) . ?
Na3 O8S 2.315(8) . ?
Na4 O22 2.788(11) . ?
Na4 O23 2.213(11) . ?
Na4 O6S 2.291(8) . ?
Na4 O7S 2.231(14) . ?
Na4 O9S 2.244(10) . ?
O4 S2 1.481(5) . ?
O5 S2 1.461(6) . ?
O6 S2 1.456(5) . ?
O10 S4 1.463(6) . ?
O11 S4 1.473(6) . ?
O12 S4 1.471(6) . ?
O16 S6 1.472(6) . ?
O17 S6 1.461(6) . ?
O18 S6 1.464(6) . ?
O22 S8 1.468(7) . ?
O23 S8 1.453(9) . ?
O24 S8 1.420(8) . ?
Re1 S1 2.5113(18) . ?
Re2 S3 2.5126(18) . ?
Re3 S5 2.5219(18) . ?
Re4 S7 2.5249(19) . ?
S1 S2 2.036(3) . ?
S3 S4 2.030(3) . ?
S5 S6 2.023(3) . ?
S7 S8 2.033(3) . ?
C1S C2S 1.487(12) . ?
C1S O5S 1.432(10) . ?
C3S C4S 1.471(13) . ?
C3S O8S 1.437(11) . ?
C5S C6S 1.507(11) . ?
C5S O10S 1.433(11) . ?
C7S C8S 1.457(13) . ?
C7S O11S 1.420(14) . ?
